data_2002739
loop_
_publ_author_name
'Mueller-Buschbaum, Hk'
'Mertens, B'

_publ_section_title
;
Einkristall-Roentgenstrukturanalyse von Ba3 Ce(IV) Ru(IV)2O9, Ba3
Ln(III) Ru(IV/V)2O9 (Ln=Sm, Dy, Er)und Ba3 Ti2.4 Ru0.6 O9
;
_journal_name_full
;
Zeitschrift fuer Naturforschung, Teil B. Anorganische Chemie,
Organische Chemie (42,1987-)
;
_journal_page_first 79
_journal_page_last 84
_journal_volume 51
_journal_year 1996
_chemical_formula_structural 'Ba3 Sm Ru2 O9'
_chemical_formula_sum 'Ba3 O9 Ru2 Sm'
_chemical_name_systematic 'Tribarium samarium diruthenium nonaoxide'
_space_group_IT_number 194
_symmetry_cell_setting hexagonal
_symmetry_Int_Tables_number 194
_symmetry_space_group_name_Hall '-P 6c 2c'
_symmetry_space_group_name_H-M 'P 63/m m c'
_cell_angle_alpha 90
_cell_angle_beta 90
_cell_angle_gamma 120
_cell_formula_units_Z 2
_cell_length_a 5.9137(5)
_cell_length_b 5.9137(5)
_cell_length_c 14.6510(12)
_cell_volume 443.7
_refine_ls_R_factor_all 0.0573
_cod_database_code 2002739

loop_
_symmetry_equiv_pos_as_xyz
x,y,z
-y,x-y,z
y-x,-x,z
-y,-x,z
y-x,y,z
x,x-y,z
-x,-y,-z
y,y-x,-z
x-y,x,-z
y,x,-z
x-y,-y,-z
-x,y-x,-z
-x,-y,1/2+z
y,y-x,1/2+z
x-y,x,1/2+z
y,x,1/2+z
x-y,-y,1/2+z
-x,y-x,1/2+z
x,y,1/2-z
-y,x-y,1/2-z
y-x,-x,1/2-z
-y,-x,1/2-z
y-x,y,1/2-z
x,x-y,1/2-z

loop_
_atom_site_aniso_label
_atom_site_aniso_U_11
_atom_site_aniso_U_12
_atom_site_aniso_U_13
_atom_site_aniso_U_22
_atom_site_aniso_U_23
_atom_site_aniso_U_33
Ba1 0.013 0.006 0. 0.013 0. 0.01
Ba2 0.011 0.006 0. 0.011 0. 0.021
Sm1 0.008 0.004 0. 0.008 0. 0.007
Ru1 0.008 0.004 0. 0.008 0. 0.01
O1 0.019 0.005 0. 0.01 0. 0.011
O2 0.018 0.006 0.004 0.012 0.008 0.016

loop_
_atom_site_label
_atom_site_type_symbol
_atom_site_symmetry_multiplicity
_atom_site_Wyckoff_symbol
_atom_site_fract_x
_atom_site_fract_y
_atom_site_fract_z
_atom_site_occupancy
_atom_site_attached_hydrogens
_atom_site_calc_flag
Ba1 Ba2+ 2 b 0. 0. 0.25 1. 0 d
Ba2 Ba2+ 4 f 0.3333 0.6667 0.9026 1. 0 d
Sm1 Sm3+ 2 a 0. 0. 0. 1. 0 d
Ru1 Ru4+ 4 f 0.3333 0.6667 0.1636 1. 0 d
O1 O2- 6 h 0.488 0.9761 0.25 1. 0 d
O2 O2- 12 k 0.1776 0.3551 0.4099 1. 0 d

loop_
_atom_type_symbol
_atom_type_oxidation_number
Ba2+ 2.000
Sm3+ 3.000
Ru4+ 4.500
O2- -2.000
